data_7232199
loop_
_publ_author_name
'Ward, Martin R.'
'Younis, Shatha'
'Cruz-Cabeza, Aurora J.'
'Bull, Craig L.'
'Funnell, Nicholas P.'
'Oswald, Iain D. H.'

_publ_section_title
;
 Discovery and recovery of delta p-aminobenzoic acid
;
_journal_issue 13
_journal_name_full CrystEngComm
_journal_page_first 2058
_journal_paper_doi 10.1039/C8CE01882K
_journal_volume 21
_journal_year 2019
_chemical_formula_moiety 'C7 H7 N O2'
_chemical_formula_sum 'C7 H7 N O2'
_chemical_formula_weight 137.14
_chemical_name_systematic '4-aminobenzoic acid'
_space_group_crystal_system monoclinic
_space_group_IT_number 7
_space_group_name_Hall 'P -2yac'
_space_group_name_H-M_alt 'P 1 n 1'
_symmetry_space_group_name_Hall 'P -2yac'
_symmetry_space_group_name_H-M 'P 1 n 1'
_atom_sites_solution_hydrogens mixed
_atom_sites_solution_primary dual
_audit_creation_date 2018-11-01
_audit_creation_method
;
Olex2 1.2
(compiled 2018.05.29 svn.r3508 for OlexSys, GUI svn.r5506)
;
_audit_update_record
;
2018-11-01 deposited with the CCDC.
2019-01-21 downloaded from the CCDC.
;
_cell_angle_alpha 90
_cell_angle_beta 100.6850(10)
_cell_angle_gamma 90
_cell_formula_units_Z 2
_cell_length_a 6.5086(5)
_cell_length_b 4.6661(4)
_cell_length_c 10.7596(8)
_cell_measurement_reflns_used 3483
_cell_measurement_temperature 295
_cell_measurement_theta_max 32.37
_cell_measurement_theta_min 3.40
_cell_volume 321.10(4)
_computing_cell_refinement 'SAINT v8.37A (Bruker, 2015)'
_computing_data_reduction 'SAINT v8.37A (Bruker, 2015)'
_computing_molecular_graphics 'Olex2 (Dolomanov et al., 2009)'
_computing_publication_material 'Olex2 (Dolomanov et al., 2009)'
_computing_structure_refinement 'XL (Sheldrick, 2008)'
_computing_structure_solution 'XT (Sheldrick, 2015)'
_diffrn_ambient_temperature 295.03
_diffrn_detector 'Bruker APEX2 area detector'
_diffrn_detector_area_resol_mean 7.9
_diffrn_detector_type 'CCD area detector'
_diffrn_measured_fraction_theta_full 1.000
_diffrn_measured_fraction_theta_max 1.000
_diffrn_measurement_device 'three-circle diffractometer'
_diffrn_measurement_device_type 'Bruker APEX-II CCD'
_diffrn_measurement_method '\f and \w scans'
_diffrn_radiation_monochromator 'mirror optics'
_diffrn_radiation_probe x-ray
_diffrn_radiation_type MoK\a
_diffrn_radiation_wavelength 0.71073
_diffrn_reflns_av_R_equivalents 0.0399
_diffrn_reflns_av_unetI/netI 0.0391
_diffrn_reflns_Laue_measured_fraction_full 1.000
_diffrn_reflns_Laue_measured_fraction_max 1.000
_diffrn_reflns_limit_h_max 9
_diffrn_reflns_limit_h_min -9
_diffrn_reflns_limit_k_max 7
_diffrn_reflns_limit_k_min -7
_diffrn_reflns_limit_l_max 16
_diffrn_reflns_limit_l_min -16
_diffrn_reflns_number 7461
_diffrn_reflns_point_group_measured_fraction_full 1.000
_diffrn_reflns_point_group_measured_fraction_max 1.000
_diffrn_reflns_theta_full 25.242
_diffrn_reflns_theta_max 32.584
_diffrn_reflns_theta_min 3.403
_diffrn_source 'microfocus sealed X-ray tube'
_diffrn_source_type 'Incoatec I\ms'
_diffrn_standards_number 0
_exptl_absorpt_coefficient_mu 0.106
_exptl_absorpt_correction_T_max 0.7464
_exptl_absorpt_correction_T_min 0.6025
_exptl_absorpt_correction_type multi-scan
_exptl_absorpt_process_details
'SADABS-2016/2 (Bruker,2016/2) was used for absorption correction. wR2(int) was 0.1202 before and 0.0619 after correction. The Ratio of minimum to maximum transmission is 0.8072. The \l/2 correction factor is Not present.'
_exptl_crystal_colour 'clear colourless'
_exptl_crystal_colour_lustre clear
_exptl_crystal_colour_primary colourless
_exptl_crystal_density_diffrn 1.418
_exptl_crystal_description plate
_exptl_crystal_F_000 144
_exptl_crystal_size_max 0.2
_exptl_crystal_size_mid 0.15
_exptl_crystal_size_min 0.02
_refine_diff_density_max 0.267
_refine_diff_density_min -0.192
_refine_diff_density_rms 0.047
_refine_ls_abs_structure_details
;
 Flack x determined using 955 quotients [(I+)-(I-)]/[(I+)+(I-)]
 (Parsons, Flack and Wagner, Acta Cryst. B69 (2013) 249-259).
;
_refine_ls_abs_structure_Flack -0.4(6)
_refine_ls_extinction_method none
_refine_ls_goodness_of_fit_ref 1.046
_refine_ls_hydrogen_treatment constr
_refine_ls_matrix_type full
_refine_ls_number_parameters 93
_refine_ls_number_reflns 2326
_refine_ls_number_restraints 71
_refine_ls_restrained_S_all 1.030
_refine_ls_R_factor_all 0.0458
_refine_ls_R_factor_gt 0.0408
_refine_ls_shift/su_max 0.000
_refine_ls_shift/su_mean 0.000
_refine_ls_structure_factor_coef Fsqd
_refine_ls_weighting_details 'w=1/[\s^2^(Fo^2^)+(0.0644P)^2^+0.0283P] where P=(Fo^2^+2Fc^2^)/3'
_refine_ls_weighting_scheme calc
_refine_ls_wR_factor_gt 0.1107
_refine_ls_wR_factor_ref 0.1154
_reflns_Friedel_coverage 0.993
_reflns_Friedel_fraction_full 1.000
_reflns_Friedel_fraction_max 0.999
_reflns_number_gt 2079
_reflns_number_total 2326
_reflns_threshold_expression 'I > 2\s(I)'
_cod_data_source_file c8ce01882k2.cif
_cod_data_source_block mo_delta_paba_ambient_2_0m
_cod_depositor_comments 'Adding full bibliography for 7232195--7232199.cif.'
_cod_database_code 7232199
_shelx_shelxl_version_number 2016/6
_shelx_space_group_comment
;
The symmetry employed for this shelxl refinement is uniquely defined
by the following loop, which should always be used as a source of
symmetry information in preference to the above space-group names.
They are only intended as comments.
;
_shelx_estimated_absorpt_t_max 0.998
_shelx_estimated_absorpt_t_min 0.979
_olex2_refinement_description
;
1. Fixed Uiso
 At 1.2 times of:
  All C(H) groups, All N(H,H) groups
 At 1.5 times of:
  All O(H) groups
2. Rigid body (RIGU) restrains
 All non-hydrogen atoms
 with sigma for 1-2 distances of 0.004 and sigma for 1-3 distances of 0.004
3.a Rotating group:
 N1(H1A,H1B)
3.b Aromatic/amide H refined with riding coordinates:
 C6(H6), C2(H2), C5(H5), C3(H3)
3.c Idealised tetrahedral OH refined as rotating group:
 O1(H1)
;
_olex2_exptl_crystal_mounting_method 'kapton micro-loop'
_olex2_submission_special_instructions 'No special instructions were received'

loop_
_space_group_symop_operation_xyz
'x, y, z'
'x+1/2, -y, z+1/2'

loop_
_atom_site_label
_atom_site_type_symbol
_atom_site_fract_x
_atom_site_fract_y
_atom_site_fract_z
_atom_site_U_iso_or_equiv
_atom_site_adp_type
_atom_site_occupancy
_atom_site_site_symmetry_order
_atom_site_calc_flag
_atom_site_refinement_flags_posn
_atom_site_refinement_flags_adp
O2 O 0.8100(2) 0.7053(4) 0.45469(18) 0.0501(4) Uani 1 1 d . U
O1 O 0.5073(2) 0.7825(4) 0.32425(15) 0.0418(4) Uani 1 1 d . U
H1 H 0.580071 0.888823 0.289875 0.063 Uiso 1 1 calc GR .
C7 C 0.6247(3) 0.6567(4) 0.42274(16) 0.0290(3) Uani 1 1 d . U
N1 N 0.1909(3) -0.1471(4) 0.67591(17) 0.0382(4) Uani 1 1 d . U
H1A H 0.272430 -0.287076 0.705162 0.046 Uiso 1 1 d GR .
H1B H 0.093071 -0.246019 0.631041 0.046 Uiso 1 1 d GR .
C1 C 0.5080(2) 0.4493(4) 0.48735(15) 0.0265(3) Uani 1 1 d . U
C4 C 0.2998(3) 0.0475(4) 0.61140(16) 0.0298(4) Uani 1 1 d . U
C6 C 0.6124(3) 0.3064(5) 0.59433(18) 0.0338(4) Uani 1 1 d . U
H6 H 0.753160 0.344350 0.624271 0.041 Uiso 1 1 calc R .
C2 C 0.2967(3) 0.3934(4) 0.44451(16) 0.0310(4) Uani 1 1 d . U
H2 H 0.224767 0.490616 0.374271 0.037 Uiso 1 1 calc R .
C5 C 0.5101(3) 0.1101(5) 0.65625(18) 0.0361(4) Uani 1 1 d . U
H5 H 0.581400 0.018690 0.728305 0.043 Uiso 1 1 calc R .
C3 C 0.1921(3) 0.1934(4) 0.50584(17) 0.0332(4) Uani 1 1 d . U
H3 H 0.050883 0.156972 0.476624 0.040 Uiso 1 1 calc R .

loop_
_atom_site_aniso_label
_atom_site_aniso_U_11
_atom_site_aniso_U_22
_atom_site_aniso_U_33
_atom_site_aniso_U_23
_atom_site_aniso_U_13
_atom_site_aniso_U_12
O2 0.0271(6) 0.0577(10) 0.0635(10) 0.0159(8) 0.0029(6) -0.0099(7)
O1 0.0344(6) 0.0527(8) 0.0364(6) 0.0140(6) 0.0013(5) -0.0107(6)
C7 0.0276(7) 0.0296(8) 0.0305(7) -0.0013(6) 0.0071(6) -0.0028(6)
N1 0.0455(9) 0.0327(9) 0.0397(9) -0.0022(6) 0.0163(7) -0.0075(7)
C1 0.0230(7) 0.0279(8) 0.0280(7) -0.0023(6) 0.0032(5) -0.0024(6)
C4 0.0361(9) 0.0271(8) 0.0287(8) -0.0049(6) 0.0123(6) -0.0034(7)
C6 0.0262(8) 0.0399(10) 0.0334(8) 0.0046(7) 0.0006(6) -0.0031(7)
C2 0.0265(7) 0.0362(9) 0.0289(7) 0.0012(7) 0.0015(6) -0.0046(6)
C5 0.0356(9) 0.0383(9) 0.0329(8) 0.0069(7) 0.0027(7) -0.0005(7)
C3 0.0261(7) 0.0383(9) 0.0349(8) -0.0031(7) 0.0046(6) -0.0076(7)

loop_
_atom_type_symbol
_atom_type_description
_atom_type_scat_dispersion_real
_atom_type_scat_dispersion_imag
_atom_type_scat_source
C C 0.0033 0.0016 'International Tables Vol C Tables 4.2.6.8 and 6.1.1.4'
H H 0.0000 0.0000 'International Tables Vol C Tables 4.2.6.8 and 6.1.1.4'
N N 0.0061 0.0033 'International Tables Vol C Tables 4.2.6.8 and 6.1.1.4'
O O 0.0106 0.0060 'International Tables Vol C Tables 4.2.6.8 and 6.1.1.4'

loop_
_geom_angle_atom_site_label_1
_geom_angle_atom_site_label_2
_geom_angle_atom_site_label_3
_geom_angle
C7 O1 H1 109.5
O2 C7 O1 122.71(18)
O2 C7 C1 124.00(17)
O1 C7 C1 113.28(15)
H1A N1 H1B 98.0
C4 N1 H1A 109.6
C4 N1 H1B 117.2
C6 C1 C7 119.11(15)
C2 C1 C7 121.90(15)
C2 C1 C6 118.99(16)
C5 C4 N1 120.99(18)
C5 C4 C3 119.46(16)
C3 C4 N1 119.42(18)
C1 C6 H6 119.6
C5 C6 C1 120.88(17)
C5 C6 H6 119.6
C1 C2 H2 119.7
C1 C2 C3 120.59(16)
C3 C2 H2 119.7
C4 C5 H5 119.9
C6 C5 C4 120.27(17)
C6 C5 H5 119.9
C4 C3 H3 120.1
C2 C3 C4 119.76(15)
C2 C3 H3 120.1

loop_
_geom_bond_atom_site_label_1
_geom_bond_atom_site_label_2
_geom_bond_distance
O2 C7 1.213(2)
O1 H1 0.8200
O1 C7 1.323(2)
C7 C1 1.481(2)
N1 H1A 0.8634
N1 H1B 0.8587
N1 C4 1.411(3)
C1 C6 1.393(2)
C1 C2 1.392(2)
C4 C5 1.395(3)
C4 C3 1.396(3)
C6 H6 0.9300
C6 C5 1.375(3)
C2 H2 0.9300
C2 C3 1.392(3)
C5 H5 0.9300
C3 H3 0.9300

loop_
_geom_hbond_atom_site_label_D
_geom_hbond_atom_site_label_H
_geom_hbond_atom_site_label_A
_geom_hbond_distance_DH
_geom_hbond_distance_HA
_geom_hbond_distance_DA
_geom_hbond_angle_DHA
_geom_hbond_site_symmetry_A
O1 H1 N1 0.82 1.95 2.753(2) 165.8 2_564
